data_7212304
loop_
_publ_author_name
'Krishnaswamy, Shobhana'
'Gonnade, Rajesh G.'
'Shashidhar, Mysore S.'
'Bhadbhade, Mohan M.'

_publ_section_title
;
 Helical self-assembly of molecules in pseudopolymorphs of racemic
 2,6-di-O-(4-halobenzoyl)-myo-inositol 1,3,5-orthoformates: clues for the
 construction of molecular assemblies for intermolecular acyl transfer
 reaction
;
_journal_issue 12
_journal_name_full CrystEngComm
_journal_page_first 4184
_journal_paper_doi 10.1039/b924482d
_journal_volume 12
_journal_year 2010
_chemical_formula_moiety 'C21 H16 Cl2 O8, 0.5(C8 H10)'
_chemical_formula_sum 'C25 H21 Cl2 O8'
_chemical_formula_weight 520.32
_chemical_name_common
;2,6-di-O-p-chlorobenzoyl-myo-inositol 1,3,5-orthoformate p-
xylene solvate
;
_chemical_name_systematic
;
2,6-di-O-p-chlorobenzoyl-myo-inositol 1,3,5-orthoformate
p-xylene solvate
;
_space_group_IT_number 14
_symmetry_cell_setting monoclinic
_symmetry_space_group_name_Hall '-P 2ybc'
_symmetry_space_group_name_H-M 'P 1 21/c 1'
_atom_sites_solution_hydrogens geom
_atom_sites_solution_primary direct
_atom_sites_solution_secondary difmap
_audit_creation_method SHELXL-97
_cell_angle_alpha 90.00
_cell_angle_beta 94.329(3)
_cell_angle_gamma 90.00
_cell_formula_units_Z 4
_cell_length_a 11.6917(18)
_cell_length_b 9.6018(15)
_cell_length_c 21.103(3)
_cell_measurement_reflns_used 3925
_cell_measurement_temperature 133(2)
_cell_measurement_theta_max 27.39
_cell_measurement_theta_min 2.51
_cell_volume 2362.3(6)
_computing_cell_refinement 'BRUKER SAINT'
_computing_data_collection 'BRUKER SMART'
_computing_data_reduction 'BRUKER SAINT'
_computing_molecular_graphics 'SHELXTL, Ortep32, mercury 2.1'
_computing_publication_material 'SHELXTL, Platon'
_computing_structure_refinement 'SHELXL-97 (Sheldrick, 1997)'
_computing_structure_solution 'SHELXS-97 (Sheldrick, 1990)'
_diffrn_ambient_temperature 133(2)
_diffrn_measured_fraction_theta_full 0.994
_diffrn_measured_fraction_theta_max 0.994
_diffrn_measurement_device 'Bruker Smart APEX'
_diffrn_measurement_device_type 'CCD Area Detector'
_diffrn_measurement_method 'Phi and Omega Scan'
_diffrn_radiation_monochromator graphite
_diffrn_radiation_source 'fine-focus sealed tube'
_diffrn_radiation_type MoK\a
_diffrn_radiation_wavelength 0.71073
_diffrn_reflns_av_R_equivalents 0.0234
_diffrn_reflns_av_sigmaI/netI 0.0267
_diffrn_reflns_limit_h_max 10
_diffrn_reflns_limit_h_min -13
_diffrn_reflns_limit_k_max 11
_diffrn_reflns_limit_k_min -11
_diffrn_reflns_limit_l_max 25
_diffrn_reflns_limit_l_min -25
_diffrn_reflns_number 11522
_diffrn_reflns_theta_full 25.00
_diffrn_reflns_theta_max 25.00
_diffrn_reflns_theta_min 1.75
_exptl_absorpt_coefficient_mu 0.325
_exptl_absorpt_correction_T_max 0.9871
_exptl_absorpt_correction_T_min 0.9198
_exptl_absorpt_correction_type multi-scan
_exptl_absorpt_process_details 'bruker sadabs'
_exptl_crystal_colour colorless
_exptl_crystal_density_diffrn 1.463
_exptl_crystal_density_method 'not measured'
_exptl_crystal_description plate
_exptl_crystal_F_000 1076
_exptl_crystal_size_max 0.26
_exptl_crystal_size_mid 0.16
_exptl_crystal_size_min 0.04
_refine_diff_density_max 0.291
_refine_diff_density_min -0.231
_refine_diff_density_rms 0.046
_refine_ls_extinction_method none
_refine_ls_goodness_of_fit_ref 1.046
_refine_ls_hydrogen_treatment mixed
_refine_ls_matrix_type full
_refine_ls_number_parameters 321
_refine_ls_number_reflns 4133
_refine_ls_number_restraints 0
_refine_ls_restrained_S_all 1.046
_refine_ls_R_factor_all 0.0434
_refine_ls_R_factor_gt 0.0357
_refine_ls_shift/su_max 0.000
_refine_ls_shift/su_mean 0.000
_refine_ls_structure_factor_coef Fsqd
_refine_ls_weighting_details 'calc w=1/[\s^2^(Fo^2^)+(0.0370P)^2^+1.1759P] where P=(Fo^2^+2Fc^2^)/3'
_refine_ls_weighting_scheme calc
_refine_ls_wR_factor_gt 0.0818
_refine_ls_wR_factor_ref 0.0862
_reflns_number_gt 3510
_reflns_number_total 4133
_reflns_threshold_expression >2sigma(I)
_cod_data_source_file b924482d.txt
_cod_data_source_block 3J
_cod_original_sg_symbol_H-M 'P(2) 1/c'
_cod_database_code 7212304

loop_
_symmetry_equiv_pos_as_xyz
'x, y, z'
'-x, y+1/2, -z+1/2'
'-x, -y, -z'
'x, -y-1/2, z-1/2'

loop_
_atom_site_label
_atom_site_type_symbol
_atom_site_fract_x
_atom_site_fract_y
_atom_site_fract_z
_atom_site_U_iso_or_equiv
_atom_site_adp_type
_atom_site_occupancy
_atom_site_symmetry_multiplicity
_atom_site_calc_flag
_atom_site_refinement_flags
Cl1 Cl 0.71765(4) -0.22358(5) 1.14093(2) 0.02836(13) Uani 1 1 d .
Cl2 Cl -0.08605(5) 0.42857(6) 0.64715(3) 0.04776(17) Uani 1 1 d .
O1 O 0.65917(11) 0.53798(13) 0.92335(6) 0.0274(3) Uani 1 1 d .
O2 O 0.61160(11) 0.25059(13) 0.91663(5) 0.0245(3) Uani 1 1 d .
O3 O 0.77707(11) 0.41969(14) 0.85785(6) 0.0279(3) Uani 1 1 d .
O4 O 0.55885(11) 0.38573(14) 0.72739(6) 0.0253(3) Uani 1 1 d .
O5 O 0.71389(11) 0.64372(14) 0.83154(6) 0.0299(3) Uani 1 1 d .
O6 O 0.41514(10) 0.54032(13) 0.80346(6) 0.0237(3) Uani 1 1 d .
O7 O 0.57319(11) 0.06297(13) 0.85505(6) 0.0264(3) Uani 1 1 d .
O8 O 0.30870(12) 0.64610(16) 0.87396(6) 0.0371(4) Uani 1 1 d .
C1 C 0.55600(15) 0.48202(19) 0.89139(8) 0.0233(4) Uani 1 1 d .
H1 H 0.4951 0.4727 0.9219 0.028 Uiso 1 1 calc R
C2 C 0.58148(15) 0.34087(19) 0.86321(8) 0.0216(4) Uani 1 1 d .
H2 H 0.5124 0.3044 0.8377 0.026 Uiso 1 1 calc R
C3 C 0.68166(15) 0.35683(19) 0.82161(8) 0.0231(4) Uani 1 1 d .
H3 H 0.7044 0.2637 0.8055 0.028 Uiso 1 1 calc R
C4 C 0.64691(15) 0.45331(19) 0.76568(8) 0.0236(4) Uani 1 1 d .
H4 H 0.7145 0.4674 0.7401 0.028 Uiso 1 1 calc R
C5 C 0.61367(15) 0.59368(19) 0.79385(9) 0.0246(4) Uani 1 1 d .
H5 H 0.5921 0.6611 0.7589 0.029 Uiso 1 1 calc R
C6 C 0.51803(15) 0.58516(19) 0.83891(8) 0.0234(4) Uani 1 1 d .
H6 H 0.5056 0.6789 0.8578 0.028 Uiso 1 1 calc R
C7 C 0.74644(17) 0.5495(2) 0.88144(9) 0.0290(4) Uani 1 1 d .
H7 H 0.8156 0.5890 0.9059 0.035 Uiso 1 1 calc R
C8 C 0.60345(15) 0.11322(19) 0.90635(8) 0.0212(4) Uani 1 1 d .
C9 C 0.63425(14) 0.03197(19) 0.96499(8) 0.0206(4) Uani 1 1 d .
C10 C 0.65166(15) -0.11109(19) 0.96023(8) 0.0246(4) Uani 1 1 d .
H10 H 0.6455 -0.1546 0.9197 0.029 Uiso 1 1 calc R
C11 C 0.67785(16) -0.19004(19) 1.01416(8) 0.0255(4) Uani 1 1 d .
H11 H 0.6910 -0.2874 1.0111 0.031 Uiso 1 1 calc R
C12 C 0.68453(15) -0.12418(19) 1.07274(8) 0.0221(4) Uani 1 1 d .
C13 C 0.66699(15) 0.01781(19) 1.07863(8) 0.0218(4) Uani 1 1 d .
H13 H 0.6713 0.0605 1.1193 0.026 Uiso 1 1 calc R
C14 C 0.64311(14) 0.09647(19) 1.02437(8) 0.0211(4) Uani 1 1 d .
H14 H 0.6327 0.1943 1.0275 0.025 Uiso 1 1 calc R
C15 C 0.31468(16) 0.58124(19) 0.82542(9) 0.0254(4) Uani 1 1 d .
C16 C 0.21587(16) 0.53755(19) 0.78168(9) 0.0252(4) Uani 1 1 d .
C17 C 0.10681(17) 0.5817(2) 0.79409(10) 0.0382(5) Uani 1 1 d .
H17 H 0.0965 0.6356 0.8310 0.046 Uiso 1 1 calc R
C18 C 0.01341(18) 0.5478(2) 0.75333(11) 0.0430(6) Uani 1 1 d .
H18 H -0.0613 0.5783 0.7617 0.052 Uiso 1 1 calc R
C19 C 0.03023(17) 0.4689(2) 0.70020(10) 0.0334(5) Uani 1 1 d .
C20 C 0.13675(17) 0.4208(2) 0.68778(10) 0.0321(5) Uani 1 1 d .
H20 H 0.1461 0.3644 0.6515 0.039 Uiso 1 1 calc R
C21 C 0.23013(16) 0.4554(2) 0.72859(9) 0.0271(4) Uani 1 1 d .
H21 H 0.3044 0.4230 0.7204 0.033 Uiso 1 1 calc R
C22 C -0.0389(3) 0.2144(3) 0.95533(14) 0.0690(8) Uani 1 1 d .
H22A H -0.0815 0.2162 0.9135 0.104 Uiso 1 1 calc R
H22B H -0.0834 0.1637 0.9854 0.104 Uiso 1 1 calc R
H22C H 0.0349 0.1678 0.9520 0.104 Uiso 1 1 calc R
C23 C -0.01852(19) 0.3619(3) 0.97863(10) 0.0433(6) Uani 1 1 d .
C24 C 0.0834(2) 0.5807(3) 0.97580(11) 0.0469(6) Uani 1 1 d .
H24 H 0.1414 0.6350 0.9585 0.056 Uiso 1 1 calc R
C25 C 0.0651(2) 0.4451(3) 0.95503(11) 0.0466(6) Uani 1 1 d .
H25 H 0.1111 0.4083 0.9238 0.056 Uiso 1 1 calc R
H4A H 0.526(2) 0.443(3) 0.7031(12) 0.047(7) Uiso 1 1 d .

loop_
_atom_site_aniso_label
_atom_site_aniso_U_11
_atom_site_aniso_U_22
_atom_site_aniso_U_33
_atom_site_aniso_U_23
_atom_site_aniso_U_13
_atom_site_aniso_U_12
Cl1 0.0352(3) 0.0272(3) 0.0225(2) 0.00755(19) 0.00087(18) 0.0023(2)
Cl2 0.0311(3) 0.0468(4) 0.0625(4) -0.0074(3) -0.0160(3) 0.0025(2)
O1 0.0323(7) 0.0274(7) 0.0213(7) -0.0032(5) -0.0053(5) -0.0034(6)
O2 0.0364(7) 0.0199(7) 0.0163(6) 0.0017(5) -0.0038(5) -0.0012(6)
O3 0.0240(7) 0.0300(8) 0.0285(7) -0.0005(6) -0.0050(5) -0.0002(6)
O4 0.0300(7) 0.0261(8) 0.0188(7) 0.0018(6) -0.0040(5) 0.0012(6)
O5 0.0305(7) 0.0265(7) 0.0315(7) 0.0041(6) -0.0052(6) -0.0079(6)
O6 0.0235(7) 0.0241(7) 0.0231(7) -0.0017(5) -0.0010(5) 0.0025(5)
O7 0.0357(7) 0.0249(7) 0.0178(7) -0.0027(5) -0.0032(5) -0.0018(6)
O8 0.0355(8) 0.0453(9) 0.0309(8) -0.0141(7) 0.0056(6) -0.0006(7)
C1 0.0259(10) 0.0249(10) 0.0187(9) -0.0020(8) -0.0008(7) -0.0018(8)
C2 0.0268(10) 0.0216(10) 0.0156(8) 0.0026(7) -0.0039(7) -0.0010(8)
C3 0.0254(9) 0.0227(10) 0.0207(9) -0.0014(7) -0.0020(7) 0.0011(8)
C4 0.0247(10) 0.0260(10) 0.0201(9) 0.0028(8) 0.0008(7) -0.0022(8)
C5 0.0263(10) 0.0223(10) 0.0243(10) 0.0045(8) -0.0034(7) -0.0040(8)
C6 0.0274(10) 0.0208(10) 0.0212(9) -0.0024(7) -0.0036(7) -0.0012(8)
C7 0.0305(11) 0.0263(11) 0.0291(10) 0.0015(8) -0.0058(8) -0.0052(8)
C8 0.0206(9) 0.0227(10) 0.0205(9) -0.0012(7) 0.0017(7) -0.0015(7)
C9 0.0198(9) 0.0218(10) 0.0199(9) -0.0004(7) -0.0001(7) -0.0023(7)
C10 0.0281(10) 0.0245(10) 0.0209(9) -0.0024(8) -0.0001(7) -0.0027(8)
C11 0.0309(10) 0.0189(10) 0.0267(10) 0.0000(8) 0.0014(8) 0.0007(8)
C12 0.0206(9) 0.0254(10) 0.0202(9) 0.0061(7) 0.0000(7) -0.0014(7)
C13 0.0228(9) 0.0250(10) 0.0174(9) -0.0020(7) 0.0009(7) -0.0011(8)
C14 0.0210(9) 0.0194(9) 0.0224(9) -0.0004(7) -0.0007(7) -0.0012(7)
C15 0.0300(10) 0.0206(10) 0.0259(10) 0.0023(8) 0.0045(8) 0.0004(8)
C16 0.0273(10) 0.0221(10) 0.0262(10) 0.0042(8) 0.0025(8) 0.0010(8)
C17 0.0313(11) 0.0437(13) 0.0402(12) -0.0113(10) 0.0065(9) 0.0034(10)
C18 0.0248(11) 0.0499(15) 0.0544(14) -0.0111(11) 0.0035(10) 0.0059(10)
C19 0.0276(11) 0.0289(11) 0.0424(12) 0.0023(9) -0.0057(9) 0.0007(9)
C20 0.0320(11) 0.0318(12) 0.0319(11) -0.0042(9) -0.0020(9) 0.0031(9)
C21 0.0248(10) 0.0272(11) 0.0292(10) 0.0009(8) 0.0018(8) 0.0047(8)
C22 0.079(2) 0.0556(18) 0.0712(19) -0.0083(15) -0.0062(16) 0.0108(15)
C23 0.0414(13) 0.0516(15) 0.0361(12) 0.0001(11) -0.0024(10) 0.0134(11)
C24 0.0382(13) 0.0602(17) 0.0430(13) 0.0084(12) 0.0069(10) 0.0032(11)
C25 0.0413(13) 0.0632(17) 0.0361(12) -0.0009(11) 0.0090(10) 0.0171(12)

loop_
_atom_type_symbol
_atom_type_description
_atom_type_scat_dispersion_real
_atom_type_scat_dispersion_imag
_atom_type_scat_source
C C 0.0033 0.0016 'International Tables Vol C Tables 4.2.6.8 and 6.1.1.4'
H H 0.0000 0.0000 'International Tables Vol C Tables 4.2.6.8 and 6.1.1.4'
O O 0.0106 0.0060 'International Tables Vol C Tables 4.2.6.8 and 6.1.1.4'
Cl Cl 0.1484 0.1585 'International Tables Vol C Tables 4.2.6.8 and 6.1.1.4'

loop_
_geom_angle_atom_site_label_1
_geom_angle_atom_site_label_2
_geom_angle_atom_site_label_3
_geom_angle
_geom_angle_site_symmetry_1
C7 O1 C1 110.91(13) .
C8 O2 C2 117.04(13) .
C7 O3 C3 110.76(14) .
C4 O4 H4A 109.3(17) .
C7 O5 C5 110.91(14) .
C15 O6 C6 116.73(14) .
O1 C1 C2 109.52(14) .
O1 C1 C6 106.57(14) .
C2 C1 C6 110.48(14) .
O1 C1 H1 110.1 .
C2 C1 H1 110.1 .
C6 C1 H1 110.1 .
O2 C2 C1 105.88(13) .
O2 C2 C3 110.94(14) .
C1 C2 C3 108.54(15) .
O2 C2 H2 110.5 .
C1 C2 H2 110.5 .
C3 C2 H2 110.5 .
O3 C3 C2 109.59(14) .
O3 C3 C4 107.84(14) .
C2 C3 C4 109.53(14) .
O3 C3 H3 110.0 .
C2 C3 H3 110.0 .
C4 C3 H3 110.0 .
O4 C4 C3 107.56(14) .
O4 C4 C5 115.38(15) .
C3 C4 C5 107.03(14) .
O4 C4 H4 108.9 .
C3 C4 H4 108.9 .
C5 C4 H4 108.9 .
O5 C5 C6 106.07(14) .
O5 C5 C4 106.63(14) .
C6 C5 C4 114.44(15) .
O5 C5 H5 109.8 .
C6 C5 H5 109.8 .
C4 C5 H5 109.8 .
O6 C6 C5 108.47(14) .
O6 C6 C1 111.73(14) .
C5 C6 C1 107.49(15) .
O6 C6 H6 109.7 .
C5 C6 H6 109.7 .
C1 C6 H6 109.7 .
O3 C7 O1 111.82(15) .
O3 C7 O5 111.45(15) .
O1 C7 O5 110.54(15) .
O3 C7 H7 107.6 .
O1 C7 H7 107.6 .
O5 C7 H7 107.6 .
O7 C8 O2 123.28(16) .
O7 C8 C9 124.82(17) .
O2 C8 C9 111.89(14) .
C10 C9 C14 120.08(16) .
C10 C9 C8 119.06(16) .
C14 C9 C8 120.84(16) .
C11 C10 C9 120.38(17) .
C11 C10 H10 119.8 .
C9 C10 H10 119.8 .
C10 C11 C12 118.58(17) .
C10 C11 H11 120.7 .
C12 C11 H11 120.7 .
C11 C12 C13 122.02(16) .
C11 C12 Cl1 118.69(14) .
C13 C12 Cl1 119.29(13) .
C14 C13 C12 119.03(16) .
C14 C13 H13 120.5 .
C12 C13 H13 120.5 .
C13 C14 C9 119.89(17) .
C13 C14 H14 120.1 .
C9 C14 H14 120.1 .
O8 C15 O6 123.27(17) .
O8 C15 C16 125.61(17) .
O6 C15 C16 111.11(15) .
C17 C16 C21 119.56(18) .
C17 C16 C15 118.67(17) .
C21 C16 C15 121.76(17) .
C18 C17 C16 120.5(2) .
C18 C17 H17 119.8 .
C16 C17 H17 119.8 .
C17 C18 C19 118.83(19) .
C17 C18 H18 120.6 .
C19 C18 H18 120.6 .
C20 C19 C18 121.83(19) .
C20 C19 Cl2 118.61(16) .
C18 C19 Cl2 119.56(16) .
C19 C20 C21 119.13(19) .
C19 C20 H20 120.4 .
C21 C20 H20 120.4 .
C20 C21 C16 120.15(18) .
C20 C21 H21 119.9 .
C16 C21 H21 119.9 .
C23 C22 H22A 109.5 .
C23 C22 H22B 109.5 .
H22A C22 H22B 109.5 .
C23 C22 H22C 109.5 .
H22A C22 H22C 109.5 .
H22B C22 H22C 109.5 .
C24 C23 C25 117.4(2) 3_567
C24 C23 C22 121.2(2) 3_567
C25 C23 C22 121.5(2) .
C23 C24 C25 121.0(2) 3_567
C23 C24 H24 119.5 3_567
C25 C24 H24 119.5 .
C23 C25 C24 121.7(2) .
C23 C25 H25 119.2 .
C24 C25 H25 119.2 .

loop_
_geom_bond_atom_site_label_1
_geom_bond_atom_site_label_2
_geom_bond_distance
_geom_bond_site_symmetry_2
Cl1 C12 1.7457(18) .
Cl2 C19 1.738(2) .
O1 C7 1.404(2) .
O1 C1 1.441(2) .
O2 C8 1.339(2) .
O2 C2 1.444(2) .
O3 C7 1.399(2) .
O3 C3 1.437(2) .
O4 C4 1.417(2) .
O4 H4A 0.83(2) .
O5 C7 1.418(2) .
O5 C5 1.448(2) .
O6 C15 1.353(2) .
O6 C6 1.434(2) .
O7 C8 1.213(2) .
O8 C15 1.205(2) .
C1 C2 1.519(3) .
C1 C6 1.526(2) .
C1 H1 1.0000 .
C2 C3 1.524(2) .
C2 H2 1.0000 .
C3 C4 1.531(2) .
C3 H3 1.0000 .
C4 C5 1.535(3) .
C4 H4 1.0000 .
C5 C6 1.524(3) .
C5 H5 1.0000 .
C6 H6 1.0000 .
C7 H7 1.0000 .
C8 C9 1.484(2) .
C9 C10 1.393(3) .
C9 C14 1.395(2) .
C10 C11 1.382(3) .
C10 H10 0.9500 .
C11 C12 1.386(3) .
C11 H11 0.9500 .
C12 C13 1.386(3) .
C13 C14 1.382(2) .
C13 H13 0.9500 .
C14 H14 0.9500 .
C15 C16 1.484(3) .
C16 C17 1.387(3) .
C16 C21 1.391(3) .
C17 C18 1.377(3) .
C17 H17 0.9500 .
C18 C19 1.380(3) .
C18 H18 0.9500 .
C19 C20 1.372(3) .
C20 C21 1.379(3) .
C20 H20 0.9500 .
C21 H21 0.9500 .
C22 C23 1.512(4) .
C22 H22A 0.9800 .
C22 H22B 0.9800 .
C22 H22C 0.9800 .
C23 C24 1.384(3) 3_567
C23 C25 1.384(3) .
C24 C23 1.384(3) 3_567
C24 C25 1.385(3) .
C24 H24 0.9500 .
C25 H25 0.9500 .

loop_
_geom_hbond_atom_site_label_D
_geom_hbond_atom_site_label_H
_geom_hbond_atom_site_label_A
_geom_hbond_distance_DH
_geom_hbond_distance_HA
_geom_hbond_distance_DA
_geom_hbond_angle_DHA
_geom_hbond_site_symmetry_A
O4 H4A O7 0.83(2) 1.99(3) 2.8107(18) 172(2) 2_656
C21 H21 O7 0.95 2.60 3.175(2) 119.7 2_656
C11 H11 O1 0.95 2.51 3.237(2) 133.8 1_545

loop_
_geom_torsion_atom_site_label_1
_geom_torsion_atom_site_label_2
_geom_torsion_atom_site_label_3
_geom_torsion_atom_site_label_4
_geom_torsion
_geom_torsion_site_symmetry_1
C7 O1 C1 C2 57.82(18) .
C7 O1 C1 C6 -61.70(18) .
C8 O2 C2 C1 159.92(14) .
C8 O2 C2 C3 -82.51(18) .
O1 C1 C2 O2 65.28(17) .
C6 C1 C2 O2 -177.64(14) .
O1 C1 C2 C3 -53.89(18) .
C6 C1 C2 C3 63.20(18) .
C7 O3 C3 C2 -58.30(18) .
C7 O3 C3 C4 60.86(18) .
O2 C2 C3 O3 -61.73(18) .
C1 C2 C3 O3 54.20(18) .
O2 C2 C3 C4 -179.84(14) .
C1 C2 C3 C4 -63.91(18) .
O3 C3 C4 O4 175.49(13) .
C2 C3 C4 O4 -65.32(18) .
O3 C3 C4 C5 -59.96(18) .
C2 C3 C4 C5 59.24(18) .
C7 O5 C5 C6 61.53(18) .
C7 O5 C5 C4 -60.84(18) .
O4 C4 C5 O5 179.27(14) .
C3 C4 C5 O5 59.63(17) .
O4 C4 C5 C6 62.3(2) .
C3 C4 C5 C6 -57.31(19) .
C15 O6 C6 C5 -152.67(15) .
C15 O6 C6 C1 89.01(18) .
O5 C5 C6 O6 178.11(13) .
C4 C5 C6 O6 -64.63(19) .
O5 C5 C6 C1 -60.92(18) .
C4 C5 C6 C1 56.34(19) .
O1 C1 C6 O6 -179.98(13) .
C2 C1 C6 O6 61.13(19) .
O1 C1 C6 C5 61.12(17) .
C2 C1 C6 C5 -57.77(18) .
C3 O3 C7 O1 62.46(18) .
C3 O3 C7 O5 -61.83(18) .
C1 O1 C7 O3 -62.25(18) .
C1 O1 C7 O5 62.55(19) .
C5 O5 C7 O3 62.36(19) .
C5 O5 C7 O1 -62.65(19) .
C2 O2 C8 O7 0.5(2) .
C2 O2 C8 C9 -178.81(14) .
O7 C8 C9 C10 12.9(3) .
O2 C8 C9 C10 -167.79(15) .
O7 C8 C9 C14 -165.51(17) .
O2 C8 C9 C14 13.8(2) .
C14 C9 C10 C11 0.0(3) .
C8 C9 C10 C11 -178.51(16) .
C9 C10 C11 C12 1.0(3) .
C10 C11 C12 C13 -0.7(3) .
C10 C11 C12 Cl1 -179.97(14) .
C11 C12 C13 C14 -0.6(3) .
Cl1 C12 C13 C14 178.68(13) .
C12 C13 C14 C9 1.6(3) .
C10 C9 C14 C13 -1.3(3) .
C8 C9 C14 C13 177.18(16) .
C6 O6 C15 O8 -3.7(3) .
C6 O6 C15 C16 175.43(14) .
O8 C15 C16 C17 4.8(3) .
O6 C15 C16 C17 -174.38(17) .
O8 C15 C16 C21 -175.95(19) .
O6 C15 C16 C21 4.9(2) .
C21 C16 C17 C18 -1.8(3) .
C15 C16 C17 C18 177.5(2) .
C16 C17 C18 C19 0.3(3) .
C17 C18 C19 C20 1.5(3) .
C17 C18 C19 Cl2 -178.47(18) .
C18 C19 C20 C21 -1.8(3) .
Cl2 C19 C20 C21 178.22(16) .
C19 C20 C21 C16 0.2(3) .
C17 C16 C21 C20 1.5(3) .
C15 C16 C21 C20 -177.75(18) .
C24 C23 C25 C24 -0.2(4) 3_567
C22 C23 C25 C24 179.4(2) .
C23 C24 C25 C23 0.2(4) 3_567
